data_4037870
loop_
_publ_author_name
'Joshi, Harshit'
'Yadav, Ankit'
'Das, Arko'
'Singh, Vinod K.'

_publ_section_title
;
 Organocatalytic Asymmetric Hetero-Diels-Alder Reaction of in-situ
 Generated Dienes: Access to \a,\b-Unsaturated \d-Lactones Featuring
 CF3-Substituted Quaternary Stereocenter.
;
_journal_name_full 'The Journal of organic chemistry'
_journal_paper_doi 10.1021/acs.joc.9b03076
_journal_year 2020
_chemical_absolute_configuration unk
_chemical_formula_moiety 'C25 H17 Br F3 N O3'
_chemical_formula_sum 'C25 H17 Br F3 N O3'
_chemical_formula_weight 516.30
_space_group_crystal_system monoclinic
_space_group_IT_number 4
_space_group_name_Hall 'P 2yb'
_space_group_name_H-M_alt 'P 1 21 1'
_atom_sites_solution_hydrogens geom
_atom_sites_solution_primary dual
_audit_creation_date 2019-09-05
_audit_creation_method
;
Olex2 1.2
(compiled 2018.05.29 svn.r3508 for OlexSys, GUI svn.r5506)
;
_cell_angle_alpha 90
_cell_angle_beta 94.998(2)
_cell_angle_gamma 90
_cell_formula_units_Z 4
_cell_length_a 9.8347(5)
_cell_length_b 22.0058(12)
_cell_length_c 10.1652(6)
_cell_measurement_reflns_used 9965
_cell_measurement_temperature 273.15
_cell_measurement_theta_max 28.259
_cell_measurement_theta_min 2.214
_cell_volume 2191.6(2)
_computing_cell_refinement 'SAINT V8.38A (?, 2016)'
_computing_data_reduction 'SAINT V8.38A (?, 2016)'
_computing_molecular_graphics 'Olex2 (Dolomanov et al., 2009)'
_computing_publication_material 'Olex2 (Dolomanov et al., 2009)'
_computing_structure_refinement 'XL (Sheldrick, 2008)'
_computing_structure_solution 'ShelXT (Sheldrick, 2015)'
_diffrn_ambient_temperature 273.15
_diffrn_measured_fraction_theta_full 0.998
_diffrn_measured_fraction_theta_max 0.998
_diffrn_measurement_device_type 'Bruker APEX-II CCD'
_diffrn_measurement_method '\f and \w scans'
_diffrn_radiation_type MoK\a
_diffrn_radiation_wavelength 0.71073
_diffrn_reflns_av_R_equivalents 0.0466
_diffrn_reflns_av_unetI/netI 0.0610
_diffrn_reflns_Laue_measured_fraction_full 0.998
_diffrn_reflns_Laue_measured_fraction_max 0.998
_diffrn_reflns_limit_h_max 13
_diffrn_reflns_limit_h_min -13
_diffrn_reflns_limit_k_max 29
_diffrn_reflns_limit_k_min -29
_diffrn_reflns_limit_l_max 13
_diffrn_reflns_limit_l_min -13
_diffrn_reflns_number 33659
_diffrn_reflns_point_group_measured_fraction_full 0.987
_diffrn_reflns_point_group_measured_fraction_max 0.990
_diffrn_reflns_theta_full 25.242
_diffrn_reflns_theta_max 28.278
_diffrn_reflns_theta_min 2.734
_diffrn_standards_number 0
_exptl_absorpt_coefficient_mu 1.929
_exptl_absorpt_correction_T_max 28.26
_exptl_absorpt_correction_T_min 2.21
_exptl_absorpt_correction_type multi-scan
_exptl_absorpt_process_details
'SADABS-2016/2 (Bruker,2016/2) was used for absorption correction. wR2(int) was 0.1122 before and 0.0829 after correction. The Ratio of minimum to maximum transmission is 0.8666. The \l/2 correction factor is Not present.'
_exptl_crystal_colour colourless
_exptl_crystal_colour_primary colourless
_exptl_crystal_density_diffrn 1.565
_exptl_crystal_description block
_exptl_crystal_F_000 1040
_exptl_crystal_size_max 0.052
_exptl_crystal_size_mid 0.023
_exptl_crystal_size_min 0.015
_refine_diff_density_max 0.865
_refine_diff_density_min -0.583
_refine_diff_density_rms 0.056
_refine_ls_abs_structure_details
;
 Flack x determined using 4376 quotients [(I+)-(I-)]/[(I+)+(I-)]
 (Parsons, Flack and Wagner, Acta Cryst. B69 (2013) 249-259).
;
_refine_ls_abs_structure_Flack 0.034(3)
_refine_ls_extinction_method none
_refine_ls_goodness_of_fit_ref 1.013
_refine_ls_hydrogen_treatment constr
_refine_ls_matrix_type full
_refine_ls_number_parameters 595
_refine_ls_number_reflns 10757
_refine_ls_number_restraints 1
_refine_ls_restrained_S_all 1.013
_refine_ls_R_factor_all 0.0329
_refine_ls_R_factor_gt 0.0293
_refine_ls_shift/su_max 0.001
_refine_ls_shift/su_mean 0.000
_refine_ls_structure_factor_coef Fsqd
_refine_ls_weighting_details 'w=1/[\s^2^(Fo^2^)+(0.0086P)^2^] where P=(Fo^2^+2Fc^2^)/3'
_refine_ls_weighting_scheme calc
_refine_ls_wR_factor_gt 0.0685
_refine_ls_wR_factor_ref 0.0701
_reflns_Friedel_coverage 0.934
_reflns_Friedel_fraction_full 0.976
_reflns_Friedel_fraction_max 0.981
_reflns_number_gt 9967
_reflns_number_total 10757
_reflns_threshold_expression 'I > 2\s(I)'
_cod_data_source_file jo9b03076_si_002.cif
_cod_data_source_block 4ac
_cod_original_sg_symbol_H-M 'P 21'
_cod_database_code 4037870
_shelx_shelxl_version_number 2014/7
_shelx_space_group_comment
;
The symmetry employed for this shelxl refinement is uniquely defined
by the following loop, which should always be used as a source of
symmetry information in preference to the above space-group names.
They are only intended as comments.
;
_shelx_estimated_absorpt_t_max 0.972
_shelx_estimated_absorpt_t_min 0.906
_olex2_refinement_description
;
1. Fixed Uiso
 At 1.2 times of:
  All C(H) groups, All C(H,H) groups, All N(H) groups
2.a Secondary CH2 refined with riding coordinates:
 C41(H41A,H41B), C16(H16A,H16B)
2.b Aromatic/amide H refined with riding coordinates:
 N1(H1), N2(H2), C23(H23), C24(H24), C47(H47), C39(H39), C12(H12), C48(H48),
 C4(H4), C45(H45), C37(H37), C15(H15), C11(H11), C49(H49), C36(H36), C46(H46),
 C27(H27), C3(H3), C7(H7), C14(H14), C21(H21), C20(H20), C22(H22), C31(H31),
 C40(H40), C5(H5), C29(H29), C6(H6), C28(H28), C30(H30)
;
_olex2_submission_special_instructions 'No special instructions were received'

loop_
_space_group_symop_operation_xyz
'x, y, z'
'-x, y+1/2, -z'

loop_
_atom_site_label
_atom_site_type_symbol
_atom_site_fract_x
_atom_site_fract_y
_atom_site_fract_z
_atom_site_U_iso_or_equiv
_atom_site_adp_type
_atom_site_occupancy
_atom_site_site_symmetry_order
_atom_site_calc_flag
_atom_site_refinement_flags_posn
Br2 Br 0.11109(4) 0.73729(2) 0.76036(3) 0.03200(9) Uani 1 1 d .
Br1 Br -0.18191(4) 0.25603(2) 0.88158(3) 0.03353(10) Uani 1 1 d .
F3 F 0.18661(18) 0.42633(9) 0.03288(17) 0.0243(4) Uani 1 1 d .
F2 F 0.05595(19) 0.35307(9) 0.08456(18) 0.0258(4) Uani 1 1 d .
F4 F 0.79284(19) 0.74011(9) 0.3594(2) 0.0316(4) Uani 1 1 d .
F6 F 0.94330(18) 0.67709(10) 0.2995(2) 0.0280(4) Uani 1 1 d .
F1 F -0.02558(19) 0.44310(10) 0.05051(18) 0.0298(4) Uani 1 1 d .
F5 F 0.8388(2) 0.65895(11) 0.47218(19) 0.0341(5) Uani 1 1 d .
O4 O 0.7463(2) 0.58390(9) 0.2696(2) 0.0174(4) Uani 1 1 d .
O00A O 0.80154(19) 0.52875(9) 0.6504(2) 0.0174(4) Uani 1 1 d .
O2 O 0.1300(2) 0.48994(9) 0.2566(2) 0.0162(4) Uani 1 1 d .
O1 O 0.1330(2) 0.57366(10) 0.3754(2) 0.0229(5) Uani 1 1 d .
O3 O 0.7348(2) 0.49457(9) 0.3625(2) 0.0200(4) Uani 1 1 d .
O00E O 0.31031(19) 0.51297(10) 0.6046(2) 0.0180(4) Uani 1 1 d .
N1 N 0.0838(2) 0.51112(11) 0.6094(2) 0.0147(5) Uani 1 1 d .
H1 H 0.0131 0.5196 0.6501 0.018 Uiso 1 1 calc R
N2 N 0.5814(2) 0.53350(11) 0.5614(3) 0.0153(5) Uani 1 1 d .
H2 H 0.4983 0.5236 0.5709 0.018 Uiso 1 1 calc R
C9 C 0.0070(3) 0.42965(12) 0.4617(3) 0.0119(5) Uani 1 1 d .
C23 C 0.3655(3) 0.30711(15) 0.4036(3) 0.0209(6) Uani 1 1 d .
H23 H 0.3641 0.2699 0.4469 0.025 Uiso 1 1 calc R
C24 C 0.2435(3) 0.33750(13) 0.3666(3) 0.0167(6) Uani 1 1 d .
H24 H 0.1611 0.3204 0.3857 0.020 Uiso 1 1 calc R
C10 C -0.0407(3) 0.39102(13) 0.5666(3) 0.0138(5) Uani 1 1 d .
C38 C 0.2456(3) 0.70271(13) 0.6598(3) 0.0187(6) Uani 1 1 d .
C47 C 0.7428(3) 0.70294(16) -0.1417(3) 0.0255(7) Uani 1 1 d .
H47 H 0.7529 0.7154 -0.2277 0.031 Uiso 1 1 calc R
C39 C 0.2222(3) 0.70098(13) 0.5252(3) 0.0163(6) Uani 1 1 d .
H39 H 0.1412 0.7163 0.4839 0.020 Uiso 1 1 calc R
C12 C 0.0059(3) 0.33422(14) 0.7691(3) 0.0213(6) Uani 1 1 d .
H12 H 0.0658 0.3226 0.8406 0.026 Uiso 1 1 calc R
C48 C 0.6964(3) 0.74336(16) -0.0513(3) 0.0285(7) Uani 1 1 d .
H48 H 0.6733 0.7828 -0.0773 0.034 Uiso 1 1 calc R
C4 C 0.3651(3) 0.56096(15) 1.0068(3) 0.0220(6) Uani 1 1 d .
H4 H 0.4492 0.5567 1.0553 0.026 Uiso 1 1 calc R
C45 C 0.7636(3) 0.62591(15) 0.0261(3) 0.0203(6) Uani 1 1 d .
H45 H 0.7861 0.5863 0.0513 0.024 Uiso 1 1 calc R
C13 C -0.1257(3) 0.31168(14) 0.7550(3) 0.0218(6) Uani 1 1 d .
C0AA C 0.0824(3) 0.41239(14) 0.1035(3) 0.0182(6) Uani 1 1 d .
C2 C 0.2220(3) 0.54739(13) 0.8030(3) 0.0142(5) Uani 1 1 d .
C37 C 0.3642(3) 0.67994(14) 0.7242(3) 0.0209(6) Uani 1 1 d .
H37 H 0.3792 0.6821 0.8157 0.025 Uiso 1 1 calc R
C15 C -0.1732(3) 0.36773(13) 0.5554(3) 0.0170(6) Uani 1 1 d .
H15 H -0.2331 0.3786 0.4833 0.020 Uiso 1 1 calc R
C11 C 0.0477(3) 0.37423(14) 0.6757(3) 0.0196(6) Uani 1 1 d .
H11 H 0.1356 0.3902 0.6857 0.023 Uiso 1 1 calc R
C1 C 0.2099(3) 0.52381(12) 0.6656(3) 0.0130(5) Uani 1 1 d .
C42 C 0.7108(3) 0.64717(13) 0.2613(3) 0.0156(6) Uani 1 1 d .
C41 C 0.5687(3) 0.65864(13) 0.3052(3) 0.0148(5) Uani 1 1 d .
H41A H 0.5574 0.7019 0.3190 0.018 Uiso 1 1 calc R
H41B H 0.5012 0.6462 0.2352 0.018 Uiso 1 1 calc R
C49 C 0.6842(3) 0.72526(14) 0.0778(3) 0.0261(7) Uani 1 1 d .
H49 H 0.6522 0.7525 0.1378 0.031 Uiso 1 1 calc R
C36 C 0.4610(3) 0.65368(13) 0.6497(3) 0.0181(6) Uani 1 1 d .
H36 H 0.5403 0.6373 0.6919 0.022 Uiso 1 1 calc R
C19 C 0.2439(3) 0.39280(13) 0.3019(3) 0.0145(5) Uani 1 1 d .
C43 C 0.8229(3) 0.68080(15) 0.3490(3) 0.0208(6) Uani 1 1 d .
C46 C 0.7740(3) 0.64407(16) -0.1032(3) 0.0253(7) Uani 1 1 d .
H46 H 0.8022 0.6164 -0.1644 0.030 Uiso 1 1 calc R
C44 C 0.7198(3) 0.66635(13) 0.1181(3) 0.0159(6) Uani 1 1 d .
C18 C 0.1132(3) 0.52002(13) 0.3719(3) 0.0153(5) Uani 1 1 d .
C33 C 0.7010(3) 0.54699(13) 0.3640(3) 0.0152(5) Uani 1 1 d .
C27 C 0.5287(3) 0.42504(13) 0.7047(3) 0.0197(6) Uani 1 1 d .
H27 H 0.4842 0.4269 0.6202 0.024 Uiso 1 1 calc R
C8 C 0.0686(3) 0.48373(13) 0.4831(3) 0.0129(5) Uani 1 1 d .
C16 C -0.0135(3) 0.40745(13) 0.3217(3) 0.0135(5) Uani 1 1 d .
H16A H -0.0948 0.4257 0.2773 0.016 Uiso 1 1 calc R
H16B H -0.0250 0.3637 0.3203 0.016 Uiso 1 1 calc R
C17 C 0.1123(3) 0.42512(12) 0.2513(3) 0.0128(5) Uani 1 1 d .
C3 C 0.3478(3) 0.54063(15) 0.8776(3) 0.0195(6) Uani 1 1 d .
H3 H 0.4203 0.5223 0.8399 0.023 Uiso 1 1 calc R
C25 C 0.6823(3) 0.51087(13) 0.6468(3) 0.0146(5) Uani 1 1 d .
C7 C 0.1151(3) 0.57514(14) 0.8605(3) 0.0201(6) Uani 1 1 d .
H7 H 0.0314 0.5803 0.8118 0.024 Uiso 1 1 calc R
C14 C -0.2168(3) 0.32870(14) 0.6499(3) 0.0197(6) Uani 1 1 d .
H14 H -0.3059 0.3141 0.6430 0.024 Uiso 1 1 calc R
C32 C 0.6086(3) 0.57272(13) 0.4577(3) 0.0153(6) Uani 1 1 d .
C26 C 0.6370(3) 0.46365(13) 0.7405(3) 0.0161(6) Uani 1 1 d .
C21 C 0.4904(3) 0.38844(16) 0.3138(3) 0.0249(7) Uani 1 1 d .
H21 H 0.5732 0.4058 0.2966 0.030 Uiso 1 1 calc R
C34 C 0.5421(3) 0.62524(13) 0.4309(3) 0.0134(5) Uani 1 1 d .
C20 C 0.3688(3) 0.41880(14) 0.2776(3) 0.0209(6) Uani 1 1 d .
H20 H 0.3707 0.4566 0.2370 0.025 Uiso 1 1 calc R
C22 C 0.4885(3) 0.33247(15) 0.3755(3) 0.0236(7) Uani 1 1 d .
H22 H 0.5698 0.3119 0.3981 0.028 Uiso 1 1 calc R
C31 C 0.7048(3) 0.46033(16) 0.8665(3) 0.0254(7) Uani 1 1 d .
H31 H 0.7791 0.4855 0.8893 0.031 Uiso 1 1 calc R
C35 C 0.4399(3) 0.65171(12) 0.5124(3) 0.0139(5) Uani 1 1 d .
C40 C 0.3200(3) 0.67630(13) 0.4506(3) 0.0152(5) Uani 1 1 d .
H40 H 0.3056 0.6761 0.3590 0.018 Uiso 1 1 calc R
C5 C 0.2567(3) 0.58781(15) 1.0640(3) 0.0224(6) Uani 1 1 d .
H5 H 0.2674 0.6007 1.1514 0.027 Uiso 1 1 calc R
C29 C 0.5517(4) 0.3816(2) 0.9234(4) 0.0415(10) Uani 1 1 d .
H29 H 0.5211 0.3550 0.9855 0.050 Uiso 1 1 calc R
C6 C 0.1328(3) 0.59532(16) 0.9903(3) 0.0258(7) Uani 1 1 d .
H6 H 0.0608 0.6140 1.0279 0.031 Uiso 1 1 calc R
C28 C 0.4873(3) 0.38348(16) 0.7962(4) 0.0302(8) Uani 1 1 d .
H28 H 0.4161 0.3568 0.7722 0.036 Uiso 1 1 calc R
C30 C 0.6613(4) 0.4195(2) 0.9575(4) 0.0391(10) Uani 1 1 d .
H30 H 0.7060 0.4176 1.0419 0.047 Uiso 1 1 calc R

loop_
_atom_site_aniso_label
_atom_site_aniso_U_11
_atom_site_aniso_U_22
_atom_site_aniso_U_33
_atom_site_aniso_U_23
_atom_site_aniso_U_13
_atom_site_aniso_U_12
Br2 0.0445(2) 0.02902(17) 0.02533(16) 0.00568(14) 0.01941(14) 0.01875(14)
Br1 0.0604(2) 0.02239(16) 0.01921(15) 0.00497(13) 0.01179(14) -0.00537(15)
F3 0.0261(10) 0.0339(11) 0.0135(8) 0.0004(8) 0.0064(7) -0.0050(8)
F2 0.0363(11) 0.0251(10) 0.0159(9) -0.0066(8) 0.0019(8) -0.0074(8)
F4 0.0350(10) 0.0226(10) 0.0372(11) -0.0102(9) 0.0033(8) -0.0074(8)
F6 0.0161(9) 0.0369(11) 0.0315(11) 0.0031(9) 0.0040(8) -0.0073(8)
F1 0.0268(10) 0.0434(12) 0.0176(9) 0.0055(9) -0.0072(7) 0.0065(9)
F5 0.0314(11) 0.0510(14) 0.0185(10) 0.0067(10) -0.0057(8) -0.0202(9)
O4 0.0175(10) 0.0149(10) 0.0208(11) 0.0031(9) 0.0073(8) 0.0024(7)
O00A 0.0111(10) 0.0197(11) 0.0215(11) 0.0019(9) 0.0029(8) 0.0007(7)
O2 0.0214(11) 0.0116(9) 0.0162(10) 0.0019(8) 0.0042(8) 0.0006(7)
O1 0.0304(12) 0.0138(10) 0.0250(12) -0.0008(9) 0.0048(9) -0.0031(8)
O3 0.0177(11) 0.0159(10) 0.0270(12) 0.0008(9) 0.0045(8) 0.0031(8)
O00E 0.0097(9) 0.0272(11) 0.0175(10) -0.0026(9) 0.0042(7) 0.0013(8)
N1 0.0102(11) 0.0187(12) 0.0156(11) -0.0071(10) 0.0039(8) -0.0010(9)
N2 0.0091(11) 0.0148(11) 0.0225(13) 0.0065(10) 0.0048(9) 0.0003(8)
C9 0.0070(12) 0.0140(12) 0.0144(13) -0.0010(11) -0.0002(9) 0.0033(9)
C23 0.0219(16) 0.0191(15) 0.0212(15) 0.0020(12) -0.0016(12) 0.0025(11)
C24 0.0166(14) 0.0163(14) 0.0172(14) -0.0007(12) 0.0010(10) 0.0000(10)
C10 0.0156(13) 0.0124(13) 0.0136(13) -0.0026(11) 0.0031(10) 0.0022(10)
C38 0.0229(15) 0.0143(14) 0.0205(15) 0.0006(12) 0.0109(12) 0.0030(11)
C47 0.0215(16) 0.0356(19) 0.0196(16) 0.0043(14) 0.0032(12) 0.0010(13)
C39 0.0138(13) 0.0165(14) 0.0185(14) -0.0006(12) 0.0007(10) 0.0010(10)
C12 0.0302(17) 0.0212(15) 0.0120(14) -0.0018(12) -0.0006(11) 0.0044(12)
C48 0.0368(18) 0.0230(18) 0.0263(16) 0.0081(14) 0.0060(13) 0.0022(14)
C4 0.0200(16) 0.0257(16) 0.0196(16) -0.0029(13) -0.0021(11) -0.0016(12)
C45 0.0184(15) 0.0232(15) 0.0196(15) 0.0018(13) 0.0029(11) 0.0063(11)
C13 0.0412(19) 0.0118(14) 0.0135(14) -0.0020(11) 0.0096(12) 0.0009(12)
C0AA 0.0179(14) 0.0215(15) 0.0152(14) 0.0013(12) 0.0007(11) -0.0009(11)
C2 0.0154(14) 0.0135(13) 0.0143(13) -0.0012(11) 0.0035(10) -0.0033(10)
C37 0.0296(17) 0.0197(15) 0.0134(14) 0.0002(12) 0.0013(12) 0.0037(12)
C15 0.0182(14) 0.0134(13) 0.0195(14) 0.0021(12) 0.0015(11) 0.0010(10)
C11 0.0204(15) 0.0188(15) 0.0190(14) -0.0029(12) -0.0013(11) 0.0003(11)
C1 0.0098(12) 0.0127(13) 0.0168(13) -0.0013(11) 0.0023(10) -0.0006(9)
C42 0.0169(14) 0.0145(14) 0.0159(14) 0.0027(11) 0.0037(11) -0.0011(10)
C41 0.0152(14) 0.0141(13) 0.0153(13) 0.0000(11) 0.0030(10) 0.0015(10)
C49 0.0383(19) 0.0165(17) 0.0247(16) 0.0019(13) 0.0100(13) 0.0024(12)
C36 0.0202(15) 0.0161(14) 0.0178(14) 0.0025(12) 0.0002(11) 0.0025(11)
C19 0.0146(13) 0.0155(13) 0.0132(13) -0.0035(11) 0.0007(10) 0.0007(10)
C43 0.0212(15) 0.0223(15) 0.0192(15) 0.0001(13) 0.0033(11) -0.0075(12)
C46 0.0210(16) 0.0352(19) 0.0206(15) -0.0026(14) 0.0059(12) 0.0078(13)
C44 0.0134(14) 0.0184(14) 0.0162(14) 0.0030(11) 0.0034(10) -0.0020(10)
C18 0.0105(13) 0.0161(13) 0.0189(14) -0.0015(12) -0.0004(10) 0.0007(10)
C33 0.0087(12) 0.0170(14) 0.0198(14) 0.0016(12) 0.0009(10) 0.0014(10)
C27 0.0167(14) 0.0165(14) 0.0264(16) 0.0050(13) 0.0051(11) 0.0023(11)
C8 0.0098(13) 0.0154(13) 0.0136(13) -0.0022(11) 0.0014(9) 0.0026(9)
C16 0.0125(13) 0.0156(13) 0.0121(13) -0.0020(11) -0.0002(10) 0.0002(10)
C17 0.0142(13) 0.0110(13) 0.0130(13) -0.0018(10) 0.0006(10) 0.0002(9)
C3 0.0156(14) 0.0224(15) 0.0209(15) -0.0051(13) 0.0035(11) -0.0002(11)
C25 0.0129(13) 0.0135(13) 0.0176(13) -0.0008(11) 0.0035(10) 0.0015(10)
C7 0.0143(14) 0.0232(15) 0.0232(16) -0.0066(13) 0.0042(11) -0.0005(11)
C14 0.0211(15) 0.0171(14) 0.0221(15) -0.0003(12) 0.0079(11) -0.0023(11)
C32 0.0117(13) 0.0144(13) 0.0200(14) 0.0038(11) 0.0022(10) -0.0001(10)
C26 0.0140(13) 0.0144(14) 0.0204(14) 0.0041(12) 0.0049(11) 0.0045(10)
C21 0.0139(15) 0.0289(17) 0.0320(18) -0.0036(15) 0.0022(12) -0.0028(12)
C34 0.0108(13) 0.0138(13) 0.0155(13) -0.0006(11) 0.0004(10) -0.0008(10)
C20 0.0196(15) 0.0183(15) 0.0246(16) 0.0009(13) 0.0014(12) -0.0024(11)
C22 0.0177(16) 0.0266(17) 0.0256(17) -0.0059(14) -0.0026(12) 0.0057(12)
C31 0.0166(15) 0.0331(18) 0.0263(17) 0.0099(14) -0.0001(12) 0.0011(12)
C35 0.0131(13) 0.0112(12) 0.0175(14) 0.0002(11) 0.0017(10) -0.0008(9)
C40 0.0171(14) 0.0149(13) 0.0135(13) 0.0009(11) 0.0010(10) 0.0001(10)
C5 0.0269(16) 0.0247(16) 0.0160(14) -0.0081(13) 0.0047(12) -0.0083(12)
C29 0.029(2) 0.050(3) 0.045(2) 0.030(2) 0.0059(16) -0.0039(17)
C6 0.0233(16) 0.0278(17) 0.0276(17) -0.0126(14) 0.0099(13) -0.0023(13)
C28 0.0239(17) 0.0251(17) 0.042(2) 0.0143(16) 0.0058(14) -0.0043(13)
C30 0.031(2) 0.057(3) 0.029(2) 0.0236(19) -0.0003(15) -0.0014(17)

loop_
_atom_type_symbol
_atom_type_description
_atom_type_scat_dispersion_real
_atom_type_scat_dispersion_imag
_atom_type_scat_source
C C 0.0033 0.0016 'International Tables Vol C Tables 4.2.6.8 and 6.1.1.4'
H H 0.0000 0.0000 'International Tables Vol C Tables 4.2.6.8 and 6.1.1.4'
Br Br -0.2901 2.4595 'International Tables Vol C Tables 4.2.6.8 and 6.1.1.4'
F F 0.0171 0.0103 'International Tables Vol C Tables 4.2.6.8 and 6.1.1.4'
N N 0.0061 0.0033 'International Tables Vol C Tables 4.2.6.8 and 6.1.1.4'
O O 0.0106 0.0060 'International Tables Vol C Tables 4.2.6.8 and 6.1.1.4'

loop_
_geom_angle_atom_site_label_1
_geom_angle_atom_site_label_2
_geom_angle_atom_site_label_3
_geom_angle
C33 O4 C42 121.8(2)
C18 O2 C17 119.3(2)
C1 N1 H1 120.2
C1 N1 C8 119.5(2)
C8 N1 H1 120.2
C25 N2 H2 119.0
C25 N2 C32 122.0(2)
C32 N2 H2 119.0
C10 C9 C16 118.3(2)
C8 C9 C10 124.1(3)
C8 C9 C16 117.6(2)
C24 C23 H23 120.1
C22 C23 H23 120.1
C22 C23 C24 119.8(3)
C23 C24 H24 119.6
C19 C24 C23 120.8(3)
C19 C24 H24 119.6
C15 C10 C9 120.4(2)
C15 C10 C11 118.7(3)
C11 C10 C9 120.8(3)
C39 C38 Br2 119.0(2)
C39 C38 C37 121.7(3)
C37 C38 Br2 119.3(2)
C48 C47 H47 120.2
C46 C47 H47 120.2
C46 C47 C48 119.5(3)
C38 C39 H39 120.2
C38 C39 C40 119.6(3)
C40 C39 H39 120.2
C13 C12 H12 120.4
C13 C12 C11 119.2(3)
C11 C12 H12 120.4
C47 C48 H48 119.9
C47 C48 C49 120.3(3)
C49 C48 H48 119.9
C3 C4 H4 120.0
C3 C4 C5 120.0(3)
C5 C4 H4 120.0
C46 C45 H45 119.7
C46 C45 C44 120.5(3)
C44 C45 H45 119.7
C12 C13 Br1 119.2(2)
C12 C13 C14 121.3(3)
C14 C13 Br1 119.5(2)
F3 C0AA F2 107.1(2)
F3 C0AA C17 113.2(2)
F2 C0AA C17 109.7(2)
F1 C0AA F3 106.7(2)
F1 C0AA F2 107.4(2)
F1 C0AA C17 112.4(2)
C3 C2 C1 117.8(2)
C7 C2 C1 123.2(3)
C7 C2 C3 119.0(3)
C38 C37 H37 120.6
C38 C37 C36 118.8(3)
C36 C37 H37 120.6
C10 C15 H15 119.5
C14 C15 C10 120.9(3)
C14 C15 H15 119.5
C10 C11 H11 119.6
C12 C11 C10 120.8(3)
C12 C11 H11 119.6
O00E C1 N1 119.6(3)
O00E C1 C2 122.6(2)
N1 C1 C2 117.8(2)
O4 C42 C41 111.6(2)
O4 C42 C43 105.8(2)
O4 C42 C44 106.9(2)
C41 C42 C43 112.2(2)
C44 C42 C41 111.4(2)
C44 C42 C43 108.7(2)
C42 C41 H41A 108.9
C42 C41 H41B 108.9
H41A C41 H41B 107.7
C34 C41 C42 113.4(2)
C34 C41 H41A 108.9
C34 C41 H41B 108.9
C48 C49 H49 119.8
C48 C49 C44 120.3(3)
C44 C49 H49 119.8
C37 C36 H36 119.7
C37 C36 C35 120.6(3)
C35 C36 H36 119.7
C24 C19 C17 122.2(3)
C24 C19 C20 118.9(3)
C20 C19 C17 118.9(3)
F4 C43 C42 111.1(3)
F6 C43 F4 107.4(2)
F6 C43 F5 107.3(3)
F6 C43 C42 111.5(3)
F5 C43 F4 106.5(3)
F5 C43 C42 112.8(2)
C47 C46 C45 120.4(3)
C47 C46 H46 119.8
C45 C46 H46 119.8
C45 C44 C42 120.9(3)
C45 C44 C49 118.9(3)
C49 C44 C42 120.3(3)
O2 C18 C8 117.3(2)
O1 C18 O2 118.1(3)
O1 C18 C8 124.6(3)
O4 C33 C32 118.7(2)
O3 C33 O4 117.1(3)
O3 C33 C32 124.1(3)
C26 C27 H27 120.3
C26 C27 C28 119.4(3)
C28 C27 H27 120.3
N1 C8 C18 116.6(2)
C9 C8 N1 122.3(3)
C9 C8 C18 120.9(2)
C9 C16 H16A 110.1
C9 C16 H16B 110.1
C9 C16 C17 108.2(2)
H16A C16 H16B 108.4
C17 C16 H16A 110.1
C17 C16 H16B 110.1
O2 C17 C0AA 103.3(2)
O2 C17 C19 110.7(2)
O2 C17 C16 109.5(2)
C0AA C17 C16 108.5(2)
C19 C17 C0AA 109.3(2)
C19 C17 C16 114.8(2)
C4 C3 C2 120.6(3)
C4 C3 H3 119.7
C2 C3 H3 119.7
O00A C25 N2 122.8(3)
O00A C25 C26 122.4(3)
N2 C25 C26 114.8(2)
C2 C7 H7 119.9
C2 C7 C6 120.3(3)
C6 C7 H7 119.9
C13 C14 C15 119.0(3)
C13 C14 H14 120.5
C15 C14 H14 120.5
N2 C32 C33 114.4(2)
C34 C32 N2 124.0(3)
C34 C32 C33 120.8(3)
C27 C26 C25 121.4(3)
C27 C26 C31 120.3(3)
C31 C26 C25 118.3(3)
C20 C21 H21 119.9
C22 C21 H21 119.9
C22 C21 C20 120.2(3)
C32 C34 C41 118.1(3)
C32 C34 C35 124.7(3)
C35 C34 C41 117.2(2)
C19 C20 H20 119.8
C21 C20 C19 120.4(3)
C21 C20 H20 119.8
C23 C22 H22 120.0
C21 C22 C23 119.9(3)
C21 C22 H22 120.0
C26 C31 H31 120.1
C30 C31 C26 119.9(3)
C30 C31 H31 120.1
C36 C35 C34 121.7(3)
C36 C35 C40 119.0(3)
C40 C35 C34 119.4(3)
C39 C40 C35 120.4(3)
C39 C40 H40 119.8
C35 C40 H40 119.8
C4 C5 H5 120.2
C6 C5 C4 119.7(3)
C6 C5 H5 120.2
C28 C29 H29 120.1
C30 C29 H29 120.1
C30 C29 C28 119.8(3)
C7 C6 H6 119.8
C5 C6 C7 120.5(3)
C5 C6 H6 119.8
C27 C28 H28 119.8
C29 C28 C27 120.4(3)
C29 C28 H28 119.8
C31 C30 H30 119.9
C29 C30 C31 120.2(4)
C29 C30 H30 119.9

loop_
_geom_bond_atom_site_label_1
_geom_bond_atom_site_label_2
_geom_bond_distance
Br2 C38 1.900(3)
Br1 C13 1.893(3)
F3 C0AA 1.337(3)
F2 C0AA 1.342(4)
F4 C43 1.345(4)
F6 C43 1.329(4)
F1 C0AA 1.332(3)
F5 C43 1.338(4)
O4 C42 1.436(3)
O4 C33 1.361(3)
O00A C25 1.234(3)
O2 C18 1.369(3)
O2 C17 1.437(3)
O1 C18 1.196(4)
O3 C33 1.201(4)
O00E C1 1.235(3)
N1 H1 0.8600
N1 C1 1.349(4)
N1 C8 1.414(3)
N2 H2 0.8600
N2 C25 1.355(4)
N2 C32 1.406(4)
C9 C10 1.472(4)
C9 C8 1.345(4)
C9 C16 1.501(4)
C23 H23 0.9300
C23 C24 1.396(4)
C23 C22 1.385(4)
C24 H24 0.9300
C24 C19 1.384(4)
C10 C15 1.396(4)
C10 C11 1.398(4)
C38 C39 1.368(4)
C38 C37 1.382(4)
C47 H47 0.9300
C47 C48 1.384(5)
C47 C46 1.380(5)
C39 H39 0.9300
C39 C40 1.386(4)
C12 H12 0.9300
C12 C13 1.382(5)
C12 C11 1.383(4)
C48 H48 0.9300
C48 C49 1.386(4)
C4 H4 0.9300
C4 C3 1.383(4)
C4 C5 1.390(4)
C45 H45 0.9300
C45 C46 1.386(4)
C45 C44 1.387(4)
C13 C14 1.385(5)
C0AA C17 1.532(4)
C2 C1 1.485(4)
C2 C3 1.402(4)
C2 C7 1.387(4)
C37 H37 0.9300
C37 C36 1.392(4)
C15 H15 0.9300
C15 C14 1.385(4)
C11 H11 0.9300
C42 C41 1.525(4)
C42 C43 1.545(4)
C42 C44 1.525(4)
C41 H41A 0.9700
C41 H41B 0.9700
C41 C34 1.516(4)
C49 H49 0.9300
C49 C44 1.395(4)
C36 H36 0.9300
C36 C35 1.394(4)
C19 C17 1.526(4)
C19 C20 1.396(4)
C46 H46 0.9300
C18 C8 1.481(4)
C33 C32 1.485(4)
C27 H27 0.9300
C27 C26 1.386(4)
C27 C28 1.391(4)
C16 H16A 0.9700
C16 H16B 0.9700
C16 C17 1.533(4)
C3 H3 0.9300
C25 C26 1.503(4)
C7 H7 0.9300
C7 C6 1.389(4)
C14 H14 0.9300
C32 C34 1.344(4)
C26 C31 1.394(4)
C21 H21 0.9300
C21 C20 1.391(4)
C21 C22 1.383(5)
C34 C35 1.477(4)
C20 H20 0.9300
C22 H22 0.9300
C31 H31 0.9300
C31 C30 1.384(5)
C35 C40 1.396(4)
C40 H40 0.9300
C5 H5 0.9300
C5 C6 1.384(5)
C29 H29 0.9300
C29 C28 1.390(5)
C29 C30 1.383(5)
C6 H6 0.9300
C28 H28 0.9300
C30 H30 0.9300
